data_7130174
loop_
_publ_author_name
'Batabyal, Monojit'
'Jain, Saket'
'Upadhyay, Aditya'
'Raju, Saravanan'
'Kumar, Sangit'

_publ_section_title
;
 A base-free copper-assisted synthesis of C2-symmetric spirotelluranes and
 biaryls based on divergent stoichiometry of Na2Te
;
_journal_name_full 'Chemical Communications'
_journal_paper_doi 10.1039/D2CC02181A
_journal_year 2022
_chemical_formula_moiety 'C7 H5 O Te0.50'
_chemical_formula_sum 'C7 H5 O Te0.5'
_chemical_formula_weight 168.91
_chemical_name_common 'C7 H5 O Te0.50'
_chemical_name_systematic 'C7 H5 O Te0.50'
_space_group_crystal_system monoclinic
_space_group_IT_number 15
_space_group_name_Hall '-C 2yc'
_space_group_name_H-M_alt 'C 1 2/c 1'
_atom_sites_solution_hydrogens geom
_audit_creation_method SHELXL-2018/3
_audit_update_record
;
2022-03-08 deposited with the CCDC.	2022-05-23 downloaded from the CCDC.
;
_cell_angle_alpha 90
_cell_angle_beta 118.957(8)
_cell_angle_gamma 90
_cell_formula_units_Z 8
_cell_length_a 20.507(4)
_cell_length_b 4.8515(8)
_cell_length_c 14.046(2)
_cell_measurement_reflns_used 1772
_cell_measurement_temperature 296(2)
_cell_measurement_theta_max 25.06
_cell_measurement_theta_min 4.13
_cell_volume 1222.7(4)
_computing_cell_refinement 'Bruker SAINT'
_computing_data_collection 'Bruker APEX2'
_computing_data_reduction 'Bruker SAINT'
_computing_molecular_graphics 'Bruker SHELXTL'
_computing_publication_material 'Bruker SHELXTL'
_computing_structure_refinement 'SHELXL-2018/3 (Sheldrick, 2018)'
_computing_structure_solution 'SHELXT 2018/2 (Sheldrick, 2018)'
_diffrn_ambient_temperature 296(2)
_diffrn_measured_fraction_theta_full 0.983
_diffrn_measured_fraction_theta_max 0.988
_diffrn_measurement_device_type 'Bruker APEX-II CCD'
_diffrn_measurement_method '\f and \w scans'
_diffrn_radiation_type MoK\a
_diffrn_radiation_wavelength 0.71073
_diffrn_reflns_av_R_equivalents 0.0254
_diffrn_reflns_av_unetI/netI 0.0304
_diffrn_reflns_Laue_measured_fraction_full 0.983
_diffrn_reflns_Laue_measured_fraction_max 0.988
_diffrn_reflns_limit_h_max 26
_diffrn_reflns_limit_h_min -27
_diffrn_reflns_limit_k_max 6
_diffrn_reflns_limit_k_min -4
_diffrn_reflns_limit_l_max 18
_diffrn_reflns_limit_l_min -18
_diffrn_reflns_number 4171
_diffrn_reflns_point_group_measured_fraction_full 0.983
_diffrn_reflns_point_group_measured_fraction_max 0.988
_diffrn_reflns_theta_full 25.242
_diffrn_reflns_theta_max 28.668
_diffrn_reflns_theta_min 4.129
_exptl_absorpt_coefficient_mu 2.418
_exptl_absorpt_correction_type none
_exptl_crystal_colour YELLOW
_exptl_crystal_density_diffrn 1.835
_exptl_crystal_description BLOCK
_exptl_crystal_F_000 648
_exptl_crystal_size_max 0.036
_exptl_crystal_size_mid 0.031
_exptl_crystal_size_min 0.028
_refine_diff_density_max 1.020
_refine_diff_density_min -0.773
_refine_diff_density_rms 0.088
_refine_ls_extinction_method none
_refine_ls_goodness_of_fit_ref 1.069
_refine_ls_hydrogen_treatment constr
_refine_ls_matrix_type full
_refine_ls_number_parameters 79
_refine_ls_number_reflns 1563
_refine_ls_number_restraints 0
_refine_ls_restrained_S_all 1.069
_refine_ls_R_factor_all 0.0369
_refine_ls_R_factor_gt 0.0316
_refine_ls_shift/su_max 0.000
_refine_ls_shift/su_mean 0.000
_refine_ls_structure_factor_coef Fsqd
_refine_ls_weighting_details 'w=1/[\s^2^(Fo^2^)+(0.0371P)^2^+0.7485P] where P=(Fo^2^+2Fc^2^)/3'
_refine_ls_weighting_scheme calc
_refine_ls_wR_factor_gt 0.0717
_refine_ls_wR_factor_ref 0.0749
_reflns_Friedel_coverage 0.000
_reflns_number_gt 1390
_reflns_number_total 1563
_reflns_threshold_expression 'I > 2\s(I)'
_cod_data_source_file d2cc02181a2.cif
_cod_data_source_block shelx
_cod_original_cell_volume 1222.8(4)
_cod_original_sg_symbol_H-M 'C 2/c'
_cod_original_formula_sum 'C7 H5 O Te0.50'
_cod_database_code 7130174
_shelx_shelxl_version_number 2018/3
_shelx_space_group_comment
;
The symmetry employed for this shelxl refinement is uniquely defined
by the following loop, which should always be used as a source of
symmetry information in preference to the above space-group names.
They are only intended as comments.
;

loop_
_space_group_symop_operation_xyz
'x, y, z'
'-x, y, -z+1/2'
'x+1/2, y+1/2, z'
'-x+1/2, y+1/2, -z+1/2'
'-x, -y, -z'
'x, -y, z-1/2'
'-x+1/2, -y+1/2, -z'
'x+1/2, -y+1/2, z-1/2'

loop_
_atom_site_label
_atom_site_type_symbol
_atom_site_fract_x
_atom_site_fract_y
_atom_site_fract_z
_atom_site_U_iso_or_equiv
_atom_site_adp_type
_atom_site_occupancy
_atom_site_site_symmetry_order
_atom_site_calc_flag
_atom_site_refinement_flags_posn
_atom_site_refinement_flags_adp
_atom_site_refinement_flags_occupancy
_atom_site_disorder_assembly
_atom_site_disorder_group
Te1 Te 0.500000 0.32832(6) 0.250000 0.04734(13) Uani 1 2 d S T P . .
O1 O 0.55779(15) 0.3858(6) 0.41519(18) 0.0577(6) Uani 1 1 d . . . . .
C2B C 0.5865(9) 0.705(2) 0.1720(8) 0.0536(11) Uani 0.54(5) 1 d . . P A 2
H2B H 0.556722 0.632339 0.102814 0.064 Uiso 0.54(5) 1 calc R U P A 2
C3B C 0.6375(14) 0.904(3) 0.1899(12) 0.062(2) Uani 0.54(5) 1 d . . P A 2
H3B H 0.644172 0.966448 0.132621 0.075 Uiso 0.54(5) 1 calc R U P A 2
C4B C 0.6795(12) 1.016(3) 0.2921(13) 0.064(2) Uani 0.54(5) 1 d . . P A 2
H4B H 0.713509 1.154835 0.302397 0.077 Uiso 0.54(5) 1 calc R U P A 2
C5B C 0.6721(6) 0.925(2) 0.3795(9) 0.0613(11) Uani 0.54(5) 1 d . . P A 2
H5B H 0.701183 1.001775 0.448045 0.074 Uiso 0.54(5) 1 calc R U P A 2
C6 C 0.62177(17) 0.7224(7) 0.36465(19) 0.0474(7) Uani 1 1 d G . . . .
C5A C 0.6787(5) 0.909(2) 0.3865(5) 0.0613(11) Uani 0.46(5) 1 d G . P A 1
H5A H 0.706314 0.982425 0.456050 0.074 Uiso 0.46(5) 1 calc R U P A 1
C4A C 0.6945(9) 0.986(4) 0.3045(8) 0.064(2) Uani 0.46(5) 1 d G . P A 1
H4A H 0.732587 1.111386 0.319155 0.077 Uiso 0.46(5) 1 calc R U P A 1
C3A C 0.6533(9) 0.877(4) 0.2006(7) 0.062(2) Uani 0.46(5) 1 d G . P A 1
H3A H 0.663790 0.928656 0.145733 0.075 Uiso 0.46(5) 1 calc R U P A 1
C2A C 0.5963(5) 0.690(2) 0.1787(4) 0.0536(11) Uani 0.46(5) 1 d G . P A 1
H2A H 0.568719 0.616964 0.109205 0.064 Uiso 0.46(5) 1 calc R U P A 1
C1 C 0.58056(15) 0.6129(6) 0.26074(19) 0.0431(7) Uani 1 1 d G . . A .
C7 C 0.6029(2) 0.6226(9) 0.4501(3) 0.0589(9) Uani 1 1 d . . . . .
H7 H 0.618994 0.706863 0.517276 0.071 Uiso 1 1 calc R U . . .

loop_
_atom_site_aniso_label
_atom_site_aniso_U_11
_atom_site_aniso_U_22
_atom_site_aniso_U_33
_atom_site_aniso_U_23
_atom_site_aniso_U_13
_atom_site_aniso_U_12
Te1 0.0597(2) 0.03427(19) 0.04484(17) 0.000 0.02281(13) 0.000
O1 0.0717(15) 0.0567(15) 0.0411(10) 0.0107(10) 0.0245(10) -0.0047(12)
C2B 0.050(3) 0.066(3) 0.0531(18) 0.0151(17) 0.0320(17) 0.022(2)
C3B 0.039(6) 0.081(4) 0.080(3) 0.044(3) 0.040(4) 0.034(4)
C4B 0.029(5) 0.062(4) 0.100(4) 0.036(3) 0.030(4) 0.017(4)
C5B 0.0424(19) 0.058(2) 0.073(2) 0.006(2) 0.0190(17) 0.0034(18)
C6 0.0432(15) 0.0463(18) 0.0488(15) 0.0078(14) 0.0193(12) 0.0065(14)
C5A 0.0424(19) 0.058(2) 0.073(2) 0.006(2) 0.0190(17) 0.0034(18)
C4A 0.029(5) 0.062(4) 0.100(4) 0.036(3) 0.030(4) 0.017(4)
C3A 0.039(6) 0.081(4) 0.080(3) 0.044(3) 0.040(4) 0.034(4)
C2A 0.050(3) 0.066(3) 0.0531(18) 0.0151(17) 0.0320(17) 0.022(2)
C1 0.0455(14) 0.0399(17) 0.0466(14) 0.0070(12) 0.0246(12) 0.0100(13)
C7 0.0602(19) 0.071(3) 0.0378(14) -0.0010(15) 0.0173(13) -0.0114(18)

loop_
_atom_type_symbol
_atom_type_description
_atom_type_scat_dispersion_real
_atom_type_scat_dispersion_imag
_atom_type_scat_source
C C 0.0033 0.0016 'International Tables Vol C Tables 4.2.6.8 and 6.1.1.4'
H H 0.0000 0.0000 'International Tables Vol C Tables 4.2.6.8 and 6.1.1.4'
O O 0.0106 0.0060 'International Tables Vol C Tables 4.2.6.8 and 6.1.1.4'
Te Te -0.5308 1.6751 'International Tables Vol C Tables 4.2.6.8 and 6.1.1.4'

loop_
_geom_angle_atom_site_label_1
_geom_angle_atom_site_label_2
_geom_angle_atom_site_label_3
_geom_angle
_geom_angle_site_symmetry_1
_geom_angle_site_symmetry_3
_geom_angle_publ_flag
O1 Te1 O1 164.35(15) 2_655 . ?
O1 Te1 C1 80.0(4) 2_655 2_655 ?
O1 Te1 C1 89.7(5) . 2_655 ?
O1 Te1 C1 89.74(10) 2_655 . ?
O1 Te1 C1 79.96(10) . . ?
C1 Te1 C1 97.9(6) 2_655 . ?
C7 O1 Te1 115.36(19) . . ?
C3B C2B C1 117.3(7) . . ?
C3B C2B H2B 121.4 . . ?
C1 C2B H2B 121.4 . . ?
C2B C3B C4B 120.7(7) . . ?
C2B C3B H3B 119.6 . . ?
C4B C3B H3B 119.6 . . ?
C3B C4B C5B 121.3(7) . . ?
C3B C4B H4B 119.4 . . ?
C5B C4B H4B 119.4 . . ?
C6 C5B C4B 119.6(7) . . ?
C6 C5B H5B 120.2 . . ?
C4B C5B H5B 120.2 . . ?
C5B C6 C1 117.7(6) . . ?
C5A C6 C1 120.0 . . ?
C5B C6 C7 125.2(5) . . ?
C5A C6 C7 123.1(3) . . ?
C1 C6 C7 116.9(3) . . ?
C6 C5A C4A 120.0 . . ?
C6 C5A H5A 120.0 . . ?
C4A C5A H5A 120.0 . . ?
C3A C4A C5A 120.0 . . ?
C3A C4A H4A 120.0 . . ?
C5A C4A H4A 120.0 . . ?
C2A C3A C4A 120.0 . . ?
C2A C3A H3A 120.0 . . ?
C4A C3A H3A 120.0 . . ?
C1 C2A C3A 120.0 . . ?
C1 C2A H2A 120.0 . . ?
C3A C2A H2A 120.0 . . ?
C2B C1 C6 123.3(7) . . ?
C2A C1 C6 120.0 . . ?
C2B C1 Te1 123.7(6) . . ?
C2A C1 Te1 127.4(2) . . ?
C6 C1 Te1 112.6(2) . . ?
O1 C7 C6 111.3(3) . . ?
O1 C7 H7 124.3 . . ?
C6 C7 H7 124.3 . . ?

loop_
_geom_bond_atom_site_label_1
_geom_bond_atom_site_label_2
_geom_bond_distance
_geom_bond_site_symmetry_2
_geom_bond_publ_flag
Te1 O1 2.050(2) 2_655 ?
Te1 O1 2.050(2) . ?
Te1 C1 2.102(19) 2_655 ?
Te1 C1 2.102(3) . ?
O1 C7 1.405(5) . ?
C2B C3B 1.356(12) . ?
C2B C1 1.384(9) . ?
C2B H2B 0.9300 . ?
C3B C4B 1.378(13) . ?
C3B H3B 0.9300 . ?
C4B C5B 1.379(11) . ?
C4B H4B 0.9300 . ?
C5B C6 1.367(10) . ?
C5B H5B 0.9300 . ?
C6 C5A 1.3900 . ?
C6 C1 1.3900 . ?
C6 C7 1.509(5) . ?
C5A C4A 1.3900 . ?
C5A H5A 0.9300 . ?
C4A C3A 1.3900 . ?
C4A H4A 0.9300 . ?
C3A C2A 1.3900 . ?
C3A H3A 0.9300 . ?
C2A C1 1.3900 . ?
C2A H2A 0.9300 . ?
C7 H7 0.9300 . ?

loop_
_geom_torsion_atom_site_label_1
_geom_torsion_atom_site_label_2
_geom_torsion_atom_site_label_3
_geom_torsion_atom_site_label_4
_geom_torsion
_geom_torsion_site_symmetry_1
_geom_torsion_site_symmetry_2
_geom_torsion_site_symmetry_3
_geom_torsion_site_symmetry_4
_geom_torsion_publ_flag
C1 C2B C3B C4B -2.1(10) . . . . ?
C2B C3B C4B C5B 1.2(11) . . . . ?
C3B C4B C5B C6 -0.5(11) . . . . ?
C4B C5B C6 C1 0.9(10) . . . . ?
C4B C5B C6 C7 -174.1(8) . . . . ?
C1 C6 C5A C4A 0.0 . . . . ?
C7 C6 C5A C4A 178.2(7) . . . . ?
C6 C5A C4A C3A 0.0 . . . . ?
C5A C4A C3A C2A 0.0 . . . . ?
C4A C3A C2A C1 0.0 . . . . ?
C3B C2B C1 C6 2.6(9) . . . . ?
C3B C2B C1 Te1 175.1(7) . . . . ?
C3A C2A C1 C6 0.0 . . . . ?
C3A C2A C1 Te1 -178.2(7) . . . . ?
C5B C6 C1 C2B -2.0(9) . . . . ?
C7 C6 C1 C2B 173.4(8) . . . . ?
C5A C6 C1 C2A 0.0 . . . . ?
C7 C6 C1 C2A -178.3(6) . . . . ?
C5B C6 C1 Te1 -175.2(7) . . . . ?
C5A C6 C1 Te1 178.4(6) . . . . ?
C7 C6 C1 Te1 0.1(4) . . . . ?
Te1 O1 C7 C6 -21.7(4) . . . . ?
C5B C6 C7 O1 -171.1(8) . . . . ?
C5A C6 C7 O1 -164.4(6) . . . . ?
C1 C6 C7 O1 13.9(4) . . . . ?
